data_7229769
loop_
_publ_author_name
'Borovina, Mladen'
'Kodrin, Ivan'
'\/Dakovi\'c, Marijana'

_publ_section_title
;
 Testing the limits of halogen bonding in coordination chemistry
;
_journal_issue 5
_journal_name_full CrystEngComm
_journal_page_first 539
_journal_paper_doi 10.1039/C7CE01989K
_journal_volume 20
_journal_year 2018
_chemical_formula_moiety 'C18 H20 Br2 Co N4 O4'
_chemical_formula_sum 'C18 H20 Br2 Co N4 O4'
_chemical_formula_weight 575.13
_space_group_crystal_system triclinic
_space_group_IT_number 2
_space_group_name_Hall '-P 1'
_space_group_name_H-M_alt 'P -1'
_symmetry_space_group_name_Hall '-P 1'
_symmetry_space_group_name_H-M 'P -1'
_atom_sites_solution_hydrogens geom
_atom_sites_solution_primary dual
_audit_creation_date 2017-10-27
_audit_creation_method
;
Olex2 1.2
(compiled 2017.08.10 svn.r3458 for OlexSys, GUI svn.r5381)
;
_audit_update_record
;
2017-10-27 deposited with the CCDC.
2017-12-04 downloaded from the CCDC.
;
_cell_angle_alpha 100.733(6)
_cell_angle_beta 97.813(6)
_cell_angle_gamma 101.437(7)
_cell_formula_units_Z 1
_cell_length_a 6.1501(4)
_cell_length_b 8.7162(7)
_cell_length_c 10.7960(8)
_cell_measurement_reflns_used 1534
_cell_measurement_temperature 296.15
_cell_measurement_theta_max 28.6360
_cell_measurement_theta_min 4.5820
_cell_volume 548.26(7)
_computing_cell_refinement
;
CrysAlisPro, Agilent Technologies,
Version 1.171.37.35 (release 13-08-2014 CrysAlis171 .NET)
(compiled Aug 13 2014,18:06:01)
;
_computing_data_collection
;
CrysAlisPro, Agilent Technologies,
Version 1.171.37.35 (release 13-08-2014 CrysAlis171 .NET)
(compiled Aug 13 2014,18:06:01)
;
_computing_data_reduction
;
CrysAlisPro, Agilent Technologies,
Version 1.171.37.35 (release 13-08-2014 CrysAlis171 .NET)
(compiled Aug 13 2014,18:06:01)
;
_computing_publication_material 'Olex2 (Dolomanov et al., 2009)'
_computing_structure_refinement 'ShelXL (Sheldrick, 2015)'
_computing_structure_solution 'ShelXT (Sheldrick, 2015)'
_diffrn_ambient_temperature 296.15
_diffrn_detector 'CCD plate'
_diffrn_detector_area_resol_mean 16.3426
_diffrn_detector_type Sapphire3
_diffrn_measured_fraction_theta_full 0.995
_diffrn_measured_fraction_theta_max 0.995
_diffrn_measurement_details
;
#__ type_ start__ end____ width___ exp.time_
  1 omega   23.00   49.00   1.0000    6.1550
omega____ theta____ kappa____ phi______ frames
    -       22.4994   57.0000   30.0000 26

#__ type_ start__ end____ width___ exp.time_
  2 omega   -1.00   63.00   1.0000    6.1550
omega____ theta____ kappa____ phi______ frames
    -       22.4994   77.0000  -30.0000 64

#__ type_ start__ end____ width___ exp.time_
  3 omega   15.00   85.00   1.0000    6.1550
omega____ theta____ kappa____ phi______ frames
    -       22.4994   57.0000  -90.0000 70

#__ type_ start__ end____ width___ exp.time_
  4 omega   -3.00   49.00   1.0000    6.1550
omega____ theta____ kappa____ phi______ frames
    -       22.4994   77.0000 -150.0000 52

#__ type_ start__ end____ width___ exp.time_
  5 omega   -3.00   90.00   1.0000    6.1550
omega____ theta____ kappa____ phi______ frames
    -       22.4994   19.0000 -180.0000 93

#__ type_ start__ end____ width___ exp.time_
  6 omega  -25.00    6.00   1.0000    6.1550
omega____ theta____ kappa____ phi______ frames
    -       22.4994  -99.0000 -180.0000 31

#__ type_ start__ end____ width___ exp.time_
  7 omega  -46.00   34.00   1.0000    6.1550
omega____ theta____ kappa____ phi______ frames
    -       22.4994  -37.0000    0.0000 80

#__ type_ start__ end____ width___ exp.time_
  8 omega   29.00   65.00   1.0000    6.1550
omega____ theta____ kappa____ phi______ frames
    -       22.4994 -110.0000  108.0000 36
;
_diffrn_measurement_device 'four-circle diffractometer'
_diffrn_measurement_device_type 'Xcalibur, Sapphire3'
_diffrn_measurement_method '\w scans'
_diffrn_orient_matrix_UB_11 0.0252396000
_diffrn_orient_matrix_UB_12 0.0540978000
_diffrn_orient_matrix_UB_13 0.0606162000
_diffrn_orient_matrix_UB_21 -0.0522535000
_diffrn_orient_matrix_UB_22 0.0545767000
_diffrn_orient_matrix_UB_23 -0.0272434000
_diffrn_orient_matrix_UB_31 -0.1045919000
_diffrn_orient_matrix_UB_32 -0.0365682000
_diffrn_orient_matrix_UB_33 0.0142833000
_diffrn_radiation_monochromator graphite
_diffrn_radiation_probe x-ray
_diffrn_radiation_type MoK\a
_diffrn_radiation_wavelength 0.71073
_diffrn_reflns_av_R_equivalents 0.0223
_diffrn_reflns_av_unetI/netI 0.0319
_diffrn_reflns_Laue_measured_fraction_full 0.995
_diffrn_reflns_Laue_measured_fraction_max 0.995
_diffrn_reflns_limit_h_max 7
_diffrn_reflns_limit_h_min -7
_diffrn_reflns_limit_k_max 10
_diffrn_reflns_limit_k_min -10
_diffrn_reflns_limit_l_max 13
_diffrn_reflns_limit_l_min -13
_diffrn_reflns_number 4740
_diffrn_reflns_point_group_measured_fraction_full 0.995
_diffrn_reflns_point_group_measured_fraction_max 0.995
_diffrn_reflns_theta_full 25.242
_diffrn_reflns_theta_max 25.995
_diffrn_reflns_theta_min 4.247
_diffrn_source 'Enhance (Mo) X-ray Source'
_exptl_absorpt_coefficient_mu 4.457
_exptl_absorpt_correction_T_max 1.00000
_exptl_absorpt_correction_T_min 0.42765
_exptl_absorpt_correction_type multi-scan
_exptl_absorpt_process_details
;
CrysAlisPro, Agilent Technologies,
Version 1.171.37.35 (release 13-08-2014 CrysAlis171 .NET)
(compiled Aug 13 2014,18:06:01)
Empirical absorption correction using spherical harmonics,
 implemented in SCALE3 ABSPACK scaling algorithm.
;
_exptl_crystal_colour 'light orange'
_exptl_crystal_colour_modifier light
_exptl_crystal_colour_primary orange
_exptl_crystal_density_diffrn 1.742
_exptl_crystal_description plate
_exptl_crystal_F_000 285
_exptl_crystal_size_max 0.21
_exptl_crystal_size_mid 0.15
_exptl_crystal_size_min 0.07
_refine_diff_density_max 0.265
_refine_diff_density_min -0.439
_refine_diff_density_rms 0.091
_refine_ls_extinction_method none
_refine_ls_goodness_of_fit_ref 1.052
_refine_ls_hydrogen_treatment constr
_refine_ls_matrix_type full
_refine_ls_number_parameters 135
_refine_ls_number_reflns 2153
_refine_ls_number_restraints 0
_refine_ls_restrained_S_all 1.052
_refine_ls_R_factor_all 0.0439
_refine_ls_R_factor_gt 0.0330
_refine_ls_shift/su_max 0.000
_refine_ls_shift/su_mean 0.000
_refine_ls_structure_factor_coef Fsqd
_refine_ls_weighting_details 'w=1/[\s^2^(Fo^2^)+(0.0425P)^2^+0.0083P] where P=(Fo^2^+2Fc^2^)/3'
_refine_ls_weighting_scheme calc
_refine_ls_wR_factor_gt 0.0770
_refine_ls_wR_factor_ref 0.0818
_reflns_Friedel_coverage 0.000
_reflns_number_gt 1782
_reflns_number_total 2153
_reflns_threshold_expression 'I > 2\s(I)'
_cod_data_source_file c7ce01989k2.cif
_cod_data_source_block 7a
_cod_depositor_comments 'Adding full bibliography for 7229768--7229780.cif.'
_cod_database_code 7229769
_shelx_shelxl_version_number 2014/7
_chemical_oxdiff_formula 'C18 H18 N4 O4 Co Br2'
_shelx_space_group_comment
;
The symmetry employed for this shelxl refinement is uniquely defined
by the following loop, which should always be used as a source of
symmetry information in preference to the above space-group names.
They are only intended as comments.
;
_reflns_odcompleteness_completeness 99.67
_reflns_odcompleteness_iscentric 1
_reflns_odcompleteness_theta 30.44
_olex2_refinement_description
;
1. Fixed Uiso
 At 1.2 times of:
  All C(H) groups
 At 1.5 times of:
  All C(H,H,H) groups
2.a Aromatic/amide H refined with riding coordinates:
 C1(H1), C7(H7), C4(H4), C3(H3)
2.b Idealised Me refined as rotating group:
 C5(H5A,H5B,H5C), C9(H9A,H9B,H9C)
;
_olex2_submission_special_instructions 'No special instructions were received'

loop_
_space_group_symop_operation_xyz
'x, y, z'
'-x, -y, -z'

loop_
_atom_site_label
_atom_site_type_symbol
_atom_site_fract_x
_atom_site_fract_y
_atom_site_fract_z
_atom_site_U_iso_or_equiv
_atom_site_adp_type
_atom_site_occupancy
_atom_site_site_symmetry_order
_atom_site_calc_flag
_atom_site_refinement_flags_posn
_atom_site_refinement_flags_adp
_atom_site_refinement_flags_occupancy
Br1 Br 0.44699(6) 0.76004(5) 0.03042(3) 0.06784(16) Uani 1 1 d . . .
Co1 Co 0.5000 0.5000 0.5000 0.03681(15) Uani 1 2 d S T P
O1 O 0.6612(3) 0.3197(2) 0.49869(18) 0.0453(5) Uani 1 1 d . . .
O2 O 0.2456(3) 0.3514(3) 0.36433(18) 0.0474(5) Uani 1 1 d . . .
N1 N 0.6500(3) 0.5709(3) 0.3359(2) 0.0415(5) Uani 1 1 d . . .
C1 C 0.5285(4) 0.6293(3) 0.2514(3) 0.0419(6) Uani 1 1 d . . .
H1 H 0.3831 0.6377 0.2612 0.050 Uiso 1 1 calc R . .
C6 C 0.6150(5) 0.1897(4) 0.4154(3) 0.0450(7) Uani 1 1 d . . .
C2 C 0.6148(5) 0.6769(4) 0.1505(3) 0.0448(6) Uani 1 1 d . . .
C8 C 0.2629(5) 0.2235(4) 0.2928(3) 0.0476(7) Uani 1 1 d . . .
N2 N 0.9513(4) 0.6015(4) 0.2200(3) 0.0782(10) Uani 1 1 d . . .
C7 C 0.4343(6) 0.1445(4) 0.3127(3) 0.0562(8) Uani 1 1 d . . .
H7 H 0.4288 0.0525 0.2516 0.067 Uiso 1 1 calc R . .
C4 C 0.8556(5) 0.5595(4) 0.3162(3) 0.0571(8) Uani 1 1 d . . .
H4 H 0.9402 0.5186 0.3747 0.068 Uiso 1 1 calc R . .
C3 C 0.8297(5) 0.6616(5) 0.1388(3) 0.0705(10) Uani 1 1 d . . .
H3 H 0.8916 0.6946 0.0715 0.085 Uiso 1 1 calc R . .
C5 C 0.7700(6) 0.0781(4) 0.4351(4) 0.0680(10) Uani 1 1 d . . .
H5A H 0.9240 0.1362 0.4475 0.102 Uiso 1 1 calc GR . .
H5B H 0.7392 -0.0085 0.3611 0.102 Uiso 1 1 calc GR . .
H5C H 0.7451 0.0357 0.5093 0.102 Uiso 1 1 calc GR . .
C9 C 0.0738(6) 0.1532(5) 0.1787(3) 0.0782(12) Uani 1 1 d . . .
H9A H -0.0617 0.1106 0.2076 0.117 Uiso 1 1 calc GR . .
H9B H 0.1140 0.0690 0.1219 0.117 Uiso 1 1 calc GR . .
H9C H 0.0493 0.2356 0.1341 0.117 Uiso 1 1 calc GR . .

loop_
_atom_site_aniso_label
_atom_site_aniso_U_11
_atom_site_aniso_U_22
_atom_site_aniso_U_33
_atom_site_aniso_U_23
_atom_site_aniso_U_13
_atom_site_aniso_U_12
Br1 0.0741(3) 0.0896(3) 0.0559(2) 0.03473(19) 0.00736(17) 0.0416(2)
Co1 0.0282(3) 0.0428(3) 0.0420(3) 0.0137(2) 0.00140(19) 0.0134(2)
O1 0.0405(10) 0.0489(12) 0.0514(12) 0.0148(10) 0.0045(8) 0.0205(9)
O2 0.0322(10) 0.0580(13) 0.0496(11) 0.0134(10) -0.0019(8) 0.0098(9)
N1 0.0291(11) 0.0519(14) 0.0468(13) 0.0176(11) 0.0038(9) 0.0126(10)
C1 0.0341(13) 0.0506(17) 0.0459(16) 0.0157(13) 0.0057(11) 0.0171(13)
C6 0.0481(17) 0.0473(17) 0.0506(17) 0.0223(14) 0.0228(14) 0.0163(14)
C2 0.0417(15) 0.0514(17) 0.0437(16) 0.0140(13) 0.0013(12) 0.0169(13)
C8 0.0436(16) 0.0593(19) 0.0375(15) 0.0157(14) 0.0081(12) 0.0008(15)
N2 0.0406(15) 0.134(3) 0.085(2) 0.065(2) 0.0213(14) 0.0332(18)
C7 0.068(2) 0.0504(19) 0.0504(18) 0.0045(14) 0.0164(16) 0.0154(17)
C4 0.0341(15) 0.088(2) 0.0605(19) 0.0391(18) 0.0063(13) 0.0204(16)
C3 0.0483(19) 0.114(3) 0.068(2) 0.053(2) 0.0205(16) 0.026(2)
C5 0.071(2) 0.060(2) 0.092(3) 0.0289(19) 0.034(2) 0.0371(19)
C9 0.065(2) 0.110(3) 0.0443(19) 0.009(2) -0.0017(16) -0.001(2)

loop_
_atom_type_symbol
_atom_type_description
_atom_type_scat_dispersion_real
_atom_type_scat_dispersion_imag
_atom_type_scat_source
C C 0.0033 0.0016 'International Tables Vol C Tables 4.2.6.8 and 6.1.1.4'
H H 0.0000 0.0000 'International Tables Vol C Tables 4.2.6.8 and 6.1.1.4'
Br Br -0.2901 2.4595 'International Tables Vol C Tables 4.2.6.8 and 6.1.1.4'
Co Co 0.3494 0.9721 'International Tables Vol C Tables 4.2.6.8 and 6.1.1.4'
N N 0.0061 0.0033 'International Tables Vol C Tables 4.2.6.8 and 6.1.1.4'
O O 0.0106 0.0060 'International Tables Vol C Tables 4.2.6.8 and 6.1.1.4'

loop_
_geom_angle_atom_site_label_1
_geom_angle_atom_site_label_2
_geom_angle_atom_site_label_3
_geom_angle
_geom_angle_site_symmetry_1
_geom_angle_site_symmetry_3
O1 Co1 O1 180.00(11) . 2_666
O1 Co1 O2 90.49(8) 2_666 .
O1 Co1 O2 89.51(8) 2_666 2_666
O1 Co1 O2 89.51(8) . .
O1 Co1 O2 90.49(8) . 2_666
O1 Co1 N1 88.18(8) 2_666 .
O1 Co1 N1 91.82(8) 2_666 2_666
O1 Co1 N1 88.18(8) . 2_666
O1 Co1 N1 91.82(8) . .
O2 Co1 O2 180.0 . 2_666
O2 Co1 N1 94.13(8) 2_666 .
O2 Co1 N1 85.87(8) . .
O2 Co1 N1 94.13(8) . 2_666
O2 Co1 N1 85.87(8) 2_666 2_666
N1 Co1 N1 180.0 . 2_666
C6 O1 Co1 126.09(18) . .
C8 O2 Co1 124.50(18) . .
C1 N1 Co1 118.97(17) . .
C4 N1 Co1 124.10(19) . .
C4 N1 C1 116.9(2) . .
N1 C1 H1 119.5 . .
N1 C1 C2 121.0(2) . .
C2 C1 H1 119.5 . .
O1 C6 C7 124.9(3) . .
O1 C6 C5 114.9(3) . .
C7 C6 C5 120.2(3) . .
C1 C2 Br1 121.8(2) . .
C1 C2 C3 117.8(3) . .
C3 C2 Br1 120.4(2) . .
O2 C8 C7 125.5(3) . .
O2 C8 C9 115.3(3) . .
C7 C8 C9 119.2(3) . .
C3 N2 C4 116.3(3) . .
C6 C7 H7 116.9 . .
C8 C7 C6 126.3(3) . .
C8 C7 H7 116.9 . .
N1 C4 N2 125.8(3) . .
N1 C4 H4 117.1 . .
N2 C4 H4 117.1 . .
C2 C3 H3 118.9 . .
N2 C3 C2 122.2(3) . .
N2 C3 H3 118.9 . .
C6 C5 H5A 109.5 . .
C6 C5 H5B 109.5 . .
C6 C5 H5C 109.5 . .
H5A C5 H5B 109.5 . .
H5A C5 H5C 109.5 . .
H5B C5 H5C 109.5 . .
C8 C9 H9A 109.5 . .
C8 C9 H9B 109.5 . .
C8 C9 H9C 109.5 . .
H9A C9 H9B 109.5 . .
H9A C9 H9C 109.5 . .
H9B C9 H9C 109.5 . .

loop_
_geom_bond_atom_site_label_1
_geom_bond_atom_site_label_2
_geom_bond_distance
_geom_bond_site_symmetry_2
Br1 C2 1.885(3) .
Co1 O1 2.0163(18) .
Co1 O1 2.0163(18) 2_666
Co1 O2 2.0343(19) .
Co1 O2 2.034(2) 2_666
Co1 N1 2.236(2) .
Co1 N1 2.236(2) 2_666
O1 C6 1.264(3) .
O2 C8 1.265(4) .
N1 C1 1.337(3) .
N1 C4 1.330(3) .
C1 H1 0.9300 .
C1 C2 1.370(4) .
C6 C7 1.396(4) .
C6 C5 1.513(4) .
C2 C3 1.374(4) .
C8 C7 1.383(4) .
C8 C9 1.514(4) .
N2 C4 1.335(4) .
N2 C3 1.323(4) .
C7 H7 0.9300 .
C4 H4 0.9300 .
C3 H3 0.9300 .
C5 H5A 0.9600 .
C5 H5B 0.9600 .
C5 H5C 0.9600 .
C9 H9A 0.9600 .
C9 H9B 0.9600 .
C9 H9C 0.9600 .

loop_
_geom_hbond_atom_site_label_D
_geom_hbond_atom_site_label_H
_geom_hbond_atom_site_label_A
_geom_hbond_distance_DH
_geom_hbond_distance_HA
_geom_hbond_distance_DA
_geom_hbond_angle_DHA
_geom_hbond_site_symmetry_A
C1 H1 N2 0.93 2.58 3.475(4) 162.2 1_455
C4 H4 O1 0.93 2.62 3.209(4) 121.8 2_766
C4 H4 O2 0.93 2.60 3.324(4) 135.4 1_655
